data_4506353
loop_
_publ_author_name
'Lu, Wen-Guan'
'Zhong, Di-Chang'
'Jiang, Long'
'Lu, Tong-Bu'

_publ_section_title
;
 Lanthanide Coordination Polymers Constructed from
 Imidazole-4,5-Dicarboxylate and Sulfate: Syntheses, Structural Diversity,
 and Photoluminescent Properties
;
_journal_issue 7
_journal_name_full 'Crystal Growth &amp; Design'
_journal_page_first 3675
_journal_paper_doi 10.1021/cg300476e
_journal_volume 12
_journal_year 2012
_chemical_formula_sum 'C7 H8 Eu N3 O8 S'
_chemical_formula_weight 446.18
_chemical_name_systematic
; 
 ? 
;
_space_group_IT_number 14
_symmetry_cell_setting monoclinic
_symmetry_space_group_name_Hall '-P 2ybc'
_symmetry_space_group_name_H-M 'P 1 21/c 1'
_atom_sites_solution_hydrogens geom
_atom_sites_solution_primary direct
_atom_sites_solution_secondary difmap
_audit_creation_method SHELXL-97
_cell_angle_alpha 90.00
_cell_angle_beta 101.694(4)
_cell_angle_gamma 90.00
_cell_formula_units_Z 4
_cell_length_a 6.5432(3)
_cell_length_b 13.3204(5)
_cell_length_c 12.6867(5)
_cell_measurement_reflns_used 342
_cell_measurement_temperature 293(2)
_cell_measurement_theta_max 27.06
_cell_measurement_theta_min 1.20
_cell_volume 1082.80(8)
_computing_cell_refinement 'Bruker FRAMBO'
_computing_data_collection 'Bruker FRAMBO'
_computing_data_reduction 'Bruker SAINT'
_computing_molecular_graphics 'Bruker SHELXTL'
_computing_publication_material 'Bruker SHELXTL'
_computing_structure_refinement 'SHELXL-97 (Sheldrick, 1997)'
_computing_structure_solution 'SHELXS-97 (Sheldrick, 1990)'
_diffrn_ambient_temperature 293(2)
_diffrn_measured_fraction_theta_full 0.999
_diffrn_measured_fraction_theta_max 0.999
_diffrn_measurement_device_type 'multiwire proportional'
_diffrn_measurement_method 'phi and omega scans'
_diffrn_radiation_monochromator graphite
_diffrn_radiation_source 'fine-focus sealed tube'
_diffrn_radiation_type MoK\a
_diffrn_radiation_wavelength 0.71073
_diffrn_reflns_av_R_equivalents 0.0340
_diffrn_reflns_av_sigmaI/netI 0.0427
_diffrn_reflns_limit_h_max 8
_diffrn_reflns_limit_h_min -7
_diffrn_reflns_limit_k_max 17
_diffrn_reflns_limit_k_min -12
_diffrn_reflns_limit_l_max 14
_diffrn_reflns_limit_l_min -16
_diffrn_reflns_number 6058
_diffrn_reflns_theta_full 27.00
_diffrn_reflns_theta_max 27.00
_diffrn_reflns_theta_min 3.06
_diffrn_standards_decay_% 0
_diffrn_standards_interval_count 0
_diffrn_standards_interval_time 0
_diffrn_standards_number 0
_exptl_absorpt_coefficient_mu 6.035
_exptl_absorpt_correction_T_max 0.6127
_exptl_absorpt_correction_T_min 0.5836
_exptl_absorpt_correction_type multi-scan
_exptl_absorpt_process_details SADABS
_exptl_crystal_colour colorless
_exptl_crystal_density_diffrn 2.737
_exptl_crystal_density_method 'not measured'
_exptl_crystal_description block
_exptl_crystal_F_000 856
_exptl_crystal_size_max 0.10
_exptl_crystal_size_mid 0.10
_exptl_crystal_size_min 0.09
_refine_diff_density_max 0.592
_refine_diff_density_min -0.727
_refine_diff_density_rms 0.156
_refine_ls_extinction_method none
_refine_ls_goodness_of_fit_ref 1.021
_refine_ls_hydrogen_treatment constr
_refine_ls_matrix_type full
_refine_ls_number_parameters 181
_refine_ls_number_reflns 2356
_refine_ls_number_restraints 0
_refine_ls_restrained_S_all 1.021
_refine_ls_R_factor_all 0.0342
_refine_ls_R_factor_gt 0.0253
_refine_ls_shift/su_max 0.002
_refine_ls_shift/su_mean 0.000
_refine_ls_structure_factor_coef Fsqd
_refine_ls_weighting_details 'calc w=1/[\s^2^(Fo^2^)+(0.0158P)^2^+0.0000P] where P=(Fo^2^+2Fc^2^)/3'
_refine_ls_weighting_scheme calc
_refine_ls_wR_factor_gt 0.0476
_refine_ls_wR_factor_ref 0.0509
_reflns_number_gt 1973
_reflns_number_total 2356
_reflns_threshold_expression >2sigma(I)
_cod_data_source_file cg300476e_si_009.cif
_cod_data_source_block exp_757
_cod_depositor_comments
;
The following automatic conversions were performed:

'_symmetry_cell_setting' value 'Monoclinic' changed to 'monoclinic'
according to /home/saulius/struct/CIF-dictionaries/cif_core.dic
dictionary named 'cif_core.dic' version 2.4.1 from 2010-06-29.

Automatic conversion script
Id: cif_fix_values 1891 2012-01-12 08:04:46Z andrius 
;
_cod_original_sg_symbol_H-M P2(1)/c
_cod_database_code 4506353

loop_
_symmetry_equiv_pos_as_xyz
'x, y, z'
'-x, y+1/2, -z+1/2'
'-x, -y, -z'
'x, -y-1/2, z-1/2'

loop_
_atom_site_label
_atom_site_type_symbol
_atom_site_fract_x
_atom_site_fract_y
_atom_site_fract_z
_atom_site_U_iso_or_equiv
_atom_site_adp_type
_atom_site_occupancy
_atom_site_symmetry_multiplicity
_atom_site_calc_flag
_atom_site_refinement_flags
O2 O 0.5619(5) 0.4122(2) 0.2871(2) 0.0184(7) Uani 1 1 d .
Eu1 Eu 0.40126(3) 0.739927(13) 0.237004(15) 0.01101(7) Uani 1 1 d .
S1 S 0.41360(17) 0.74978(8) -0.00841(8) 0.0170(2) Uani 1 1 d .
O8 O 0.4077(5) 0.6583(2) -0.0737(2) 0.0289(8) Uani 1 1 d .
O6 O 0.4323(5) 0.8345(2) -0.0820(2) 0.0219(7) Uani 1 1 d .
O7 O 0.5897(5) 0.7470(2) 0.0845(2) 0.0206(7) Uani 1 1 d .
O5 O 0.2232(5) 0.7636(2) 0.0379(2) 0.0226(7) Uani 1 1 d .
O1 O 0.5736(4) 0.5754(2) 0.2526(2) 0.0178(6) Uani 1 1 d .
C1 C 0.4786(6) 0.4929(3) 0.2470(3) 0.0126(9) Uani 1 1 d .
N1 N 0.1709(5) 0.5890(2) 0.1653(3) 0.0165(8) Uani 1 1 d .
C3 C -0.0306(7) 0.5736(3) 0.1254(3) 0.0206(10) Uani 1 1 d .
H3 H -0.1252 0.6236 0.0971 0.025 Uiso 1 1 calc R
C2 C 0.2548(6) 0.4950(3) 0.1939(3) 0.0142(9) Uani 1 1 d .
N2 N -0.0791(5) 0.4757(3) 0.1313(3) 0.0200(8) Uani 1 1 d .
H2 H -0.2015 0.4501 0.1114 0.024 Uiso 1 1 calc R
C4 C 0.0993(6) 0.4238(3) 0.1743(3) 0.0149(9) Uani 1 1 d .
C5 C 0.0915(6) 0.3142(3) 0.2006(3) 0.0156(9) Uani 1 1 d .
O3 O 0.2412(4) 0.2611(2) 0.1866(2) 0.0186(7) Uani 1 1 d .
O4 O -0.0618(5) 0.2845(2) 0.2374(2) 0.0274(7) Uani 1 1 d .
N3 N 0.9011(6) 0.9085(3) 0.9566(3) 0.0232(9) Uani 1 1 d .
H3A H 0.7980 0.8764 0.9114 0.028 Uiso 1 1 calc R
H3B H 0.9871 0.8619 0.9931 0.028 Uiso 1 1 calc R
C7 C 0.8109(7) 0.9697(3) 1.0331(3) 0.0251(10) Uani 1 1 d .
H7A H 0.7400 0.9264 1.0756 0.030 Uiso 1 1 calc R
H7B H 0.7092 1.0162 0.9936 0.030 Uiso 1 1 calc R
C6 C 1.0191(7) 0.9725(3) 0.8936(3) 0.0245(11) Uani 1 1 d .
H6A H 0.9241 1.0191 0.8498 0.029 Uiso 1 1 calc R
H6B H 1.0805 0.9305 0.8457 0.029 Uiso 1 1 calc R

loop_
_atom_site_aniso_label
_atom_site_aniso_U_11
_atom_site_aniso_U_22
_atom_site_aniso_U_33
_atom_site_aniso_U_23
_atom_site_aniso_U_13
_atom_site_aniso_U_12
O2 0.0205(17) 0.0084(14) 0.0243(16) 0.0002(11) 0.0001(13) 0.0047(13)
Eu1 0.01037(11) 0.00732(11) 0.01522(11) 0.00106(8) 0.00229(8) -0.00005(8)
S1 0.0190(6) 0.0158(5) 0.0166(5) -0.0014(4) 0.0047(4) -0.0016(4)
O8 0.035(2) 0.0212(17) 0.0316(17) -0.0119(14) 0.0087(15) -0.0049(15)
O6 0.0268(19) 0.0235(17) 0.0158(14) 0.0025(12) 0.0051(13) -0.0023(14)
O7 0.0193(16) 0.0252(18) 0.0165(15) 0.0013(12) 0.0013(12) 0.0026(13)
O5 0.0191(17) 0.0275(18) 0.0226(15) 0.0039(13) 0.0075(13) 0.0008(14)
O1 0.0134(16) 0.0108(14) 0.0290(16) -0.0007(12) 0.0038(13) -0.0021(12)
C1 0.016(2) 0.011(2) 0.0118(19) -0.0019(16) 0.0053(17) 0.0011(18)
N1 0.013(2) 0.0115(18) 0.0246(19) 0.0027(14) 0.0033(15) 0.0011(15)
C3 0.018(3) 0.013(2) 0.029(2) 0.0023(18) 0.0005(19) 0.0032(18)
C2 0.014(2) 0.014(2) 0.015(2) 0.0022(16) 0.0020(16) 0.0035(18)
N2 0.014(2) 0.018(2) 0.028(2) 0.0003(15) 0.0041(16) -0.0031(16)
C4 0.012(2) 0.015(2) 0.018(2) 0.0004(16) 0.0021(17) 0.0009(17)
C5 0.015(2) 0.015(2) 0.015(2) -0.0009(16) -0.0025(17) -0.0034(18)
O3 0.0143(16) 0.0133(15) 0.0265(16) -0.0047(12) 0.0000(12) 0.0011(13)
O4 0.0167(17) 0.0234(17) 0.0433(19) 0.0109(15) 0.0092(14) -0.0024(15)
N3 0.021(2) 0.019(2) 0.026(2) -0.0068(16) -0.0017(16) -0.0041(17)
C7 0.022(3) 0.029(3) 0.026(2) -0.001(2) 0.008(2) -0.003(2)
C6 0.027(3) 0.028(3) 0.019(2) -0.0050(19) 0.0044(19) 0.002(2)

loop_
_atom_type_symbol
_atom_type_description
_atom_type_scat_dispersion_real
_atom_type_scat_dispersion_imag
_atom_type_scat_source
C C 0.0033 0.0016 'International Tables Vol C Tables 4.2.6.8 and 6.1.1.4'
H H 0.0000 0.0000 'International Tables Vol C Tables 4.2.6.8 and 6.1.1.4'
N N 0.0061 0.0033 'International Tables Vol C Tables 4.2.6.8 and 6.1.1.4'
O O 0.0106 0.0060 'International Tables Vol C Tables 4.2.6.8 and 6.1.1.4'
S S 0.1246 0.1234 'International Tables Vol C Tables 4.2.6.8 and 6.1.1.4'
Eu Eu -0.1578 3.6682 'International Tables Vol C Tables 4.2.6.8 and 6.1.1.4'

loop_
_geom_angle_atom_site_label_1
_geom_angle_atom_site_label_2
_geom_angle_atom_site_label_3
_geom_angle
_geom_angle_site_symmetry_1
_geom_angle_site_symmetry_3
C1 O2 Eu1 146.1(2) . 2_645
O2 Eu1 O3 79.43(9) 2_655 2_655
O2 Eu1 O4 84.08(11) 2_655 2
O3 Eu1 O4 141.96(10) 2_655 2
O2 Eu1 O1 146.16(10) 2_655 .
O3 Eu1 O1 70.88(9) 2_655 .
O4 Eu1 O1 129.57(10) 2 .
O2 Eu1 O6 121.66(9) 2_655 4_576
O3 Eu1 O6 77.20(10) 2_655 4_576
O4 Eu1 O6 82.92(10) 2 4_576
O1 Eu1 O6 67.50(9) . 4_576
O2 Eu1 O7 77.36(9) 2_655 .
O3 Eu1 O7 73.13(9) 2_655 .
O4 Eu1 O7 135.71(10) 2 .
O1 Eu1 O7 78.75(9) . .
O6 Eu1 O7 140.74(10) 4_576 .
O2 Eu1 N1 142.42(10) 2_655 .
O3 Eu1 N1 134.51(10) 2_655 .
O4 Eu1 N1 75.33(11) 2 .
O1 Eu1 N1 63.66(10) . .
O6 Eu1 N1 86.96(10) 4_576 .
O7 Eu1 N1 95.82(10) . .
O2 Eu1 O5 77.83(9) 2_655 .
O3 Eu1 O5 126.94(10) 2_655 .
O4 Eu1 O5 81.64(10) 2 .
O1 Eu1 O5 107.29(9) . .
O6 Eu1 O5 153.57(10) 4_576 .
O7 Eu1 O5 55.40(9) . .
N1 Eu1 O5 68.43(10) . .
O2 Eu1 O8 69.27(9) 2_655 4_576
O3 Eu1 O8 75.18(10) 2_655 4_576
O4 Eu1 O8 66.94(10) 2 4_576
O1 Eu1 O8 116.39(9) . 4_576
O6 Eu1 O8 53.32(9) 4_576 4_576
O7 Eu1 O8 137.31(9) . 4_576
N1 Eu1 O8 126.85(10) . 4_576
O5 Eu1 O8 135.98(9) . 4_576
O2 Eu1 S1 78.72(7) 2_655 .
O3 Eu1 S1 100.36(7) 2_655 .
O4 Eu1 S1 109.71(8) 2 .
O1 Eu1 S1 90.77(7) . .
O6 Eu1 S1 157.85(7) 4_576 .
O7 Eu1 S1 27.46(7) . .
N1 Eu1 S1 79.17(8) . .
O5 Eu1 S1 28.20(7) . .
O8 Eu1 S1 147.98(6) 4_576 .
O2 Eu1 S1 96.17(7) 2_655 4_576
O3 Eu1 S1 76.22(7) 2_655 4_576
O4 Eu1 S1 71.77(7) 2 4_576
O1 Eu1 S1 92.27(7) . 4_576
O6 Eu1 S1 26.32(7) 4_576 4_576
O7 Eu1 S1 149.33(7) . 4_576
N1 Eu1 S1 106.42(8) . 4_576
O5 Eu1 S1 153.25(7) . 4_576
O8 Eu1 S1 27.10(6) 4_576 4_576
S1 Eu1 S1 174.38(2) . 4_576
O8 S1 O7 110.92(18) . .
O8 S1 O6 105.75(18) . .
O7 S1 O6 111.83(17) . .
O8 S1 O5 113.32(19) . .
O7 S1 O5 105.57(18) . .
O6 S1 O5 109.57(17) . .
O8 S1 Eu1 121.51(13) . .
O7 S1 Eu1 51.47(12) . .
O6 S1 Eu1 132.72(12) . .
O5 S1 Eu1 54.74(12) . .
O8 S1 Eu1 58.45(12) . 4_575
O7 S1 Eu1 131.39(13) . 4_575
O6 S1 Eu1 47.55(11) . 4_575
O5 S1 Eu1 122.44(12) . 4_575
Eu1 S1 Eu1 177.15(4) . 4_575
S1 O8 Eu1 94.45(15) . 4_575
S1 O6 Eu1 106.13(15) . 4_575
S1 O7 Eu1 101.08(15) . .
S1 O5 Eu1 97.06(14) . .
C1 O1 Eu1 124.2(3) . .
O1 C1 O2 123.5(4) . .
O1 C1 C2 116.1(4) . .
O2 C1 C2 120.3(4) . .
C3 N1 C2 105.7(3) . .
C3 N1 Eu1 136.2(3) . .
C2 N1 Eu1 116.2(3) . .
N1 C3 N2 110.8(4) . .
N1 C3 H3 124.6 . .
N2 C3 H3 124.6 . .
C4 C2 N1 109.6(4) . .
C4 C2 C1 134.0(4) . .
N1 C2 C1 116.0(4) . .
C3 N2 C4 108.6(4) . .
C3 N2 H2 125.7 . .
C4 N2 H2 125.7 . .
N2 C4 C2 105.2(3) . .
N2 C4 C5 121.0(4) . .
C2 C4 C5 133.4(4) . .
O3 C5 O4 125.7(4) . .
O3 C5 C4 117.2(4) . .
O4 C5 C4 117.1(4) . .
C5 O3 Eu1 138.5(3) . 2_645
C5 O4 Eu1 165.4(3) . 2_545
C7 N3 C6 110.9(3) . .
C7 N3 H3A 109.5 . .
C6 N3 H3A 109.5 . .
C7 N3 H3B 109.5 . .
C6 N3 H3B 109.5 . .
H3A N3 H3B 108.1 . .
N3 C7 C6 110.1(4) . 3_777
N3 C7 H7A 109.6 . .
C6 C7 H7A 109.6 3_777 .
N3 C7 H7B 109.6 . .
C6 C7 H7B 109.6 3_777 .
H7A C7 H7B 108.2 . .
N3 C6 C7 111.0(3) . 3_777
N3 C6 H6A 109.4 . .
C7 C6 H6A 109.4 3_777 .
N3 C6 H6B 109.4 . .
C7 C6 H6B 109.4 3_777 .
H6A C6 H6B 108.0 . .

loop_
_geom_bond_atom_site_label_1
_geom_bond_atom_site_label_2
_geom_bond_distance
_geom_bond_site_symmetry_2
O2 C1 1.265(4) .
O2 Eu1 2.334(3) 2_645
Eu1 O2 2.334(3) 2_655
Eu1 O3 2.360(3) 2_655
Eu1 O4 2.384(3) 2
Eu1 O1 2.454(3) .
Eu1 O6 2.471(3) 4_576
Eu1 O7 2.498(3) .
Eu1 N1 2.566(3) .
Eu1 O5 2.578(3) .
Eu1 O8 2.750(3) 4_576
Eu1 S1 3.1336(10) .
Eu1 S1 3.2174(10) 4_576
S1 O8 1.470(3) .
S1 O7 1.472(3) .
S1 O6 1.485(3) .
S1 O5 1.492(3) .
S1 Eu1 3.2174(10) 4_575
O8 Eu1 2.750(3) 4_575
O6 Eu1 2.471(3) 4_575
O1 C1 1.257(4) .
C1 C2 1.482(5) .
N1 C3 1.329(5) .
N1 C2 1.386(5) .
C3 N2 1.349(5) .
C3 H3 0.9300 .
C2 C4 1.377(5) .
N2 C4 1.371(5) .
N2 H2 0.8600 .
C4 C5 1.500(5) .
C5 O3 1.250(5) .
C5 O4 1.253(5) .
O3 Eu1 2.360(3) 2_645
O4 Eu1 2.384(3) 2_545
N3 C7 1.479(5) .
N3 C6 1.487(5) .
N3 H3A 0.9000 .
N3 H3B 0.9000 .
C7 C6 1.509(6) 3_777
C7 H7A 0.9700 .
C7 H7B 0.9700 .
C6 C7 1.509(6) 3_777
C6 H6A 0.9700 .
C6 H6B 0.9700 .

loop_
_geom_hbond_atom_site_label_D
_geom_hbond_atom_site_label_H
_geom_hbond_atom_site_label_A
_geom_hbond_distance_DH
_geom_hbond_distance_HA
_geom_hbond_distance_DA
_geom_hbond_angle_DHA
_geom_hbond_site_symmetry_A
N2 H2 O8 0.86 1.97 2.776(5) 156.1 3_565
N3 H3B O5 0.90 2.02 2.889(5) 162.8 1_656
N3 H3A O3 0.90 2.20 2.930(4) 138.0 3_666

loop_
_geom_torsion_atom_site_label_1
_geom_torsion_atom_site_label_2
_geom_torsion_atom_site_label_3
_geom_torsion_atom_site_label_4
_geom_torsion
_geom_torsion_site_symmetry_1
_geom_torsion_site_symmetry_4
O2 Eu1 S1 O8 176.98(18) 2_655 .
O3 Eu1 S1 O8 100.08(17) 2_655 .
O4 Eu1 S1 O8 -103.58(18) 2 .
O1 Eu1 S1 O8 29.38(17) . .
O6 Eu1 S1 O8 18.6(3) 4_576 .
O7 Eu1 S1 O8 92.7(2) . .
N1 Eu1 S1 O8 -33.60(18) . .
O5 Eu1 S1 O8 -97.8(2) . .
O8 Eu1 S1 O8 178.7(3) 4_576 .
S1 Eu1 S1 O8 152.1(3) 4_576 .
O2 Eu1 S1 O7 84.27(16) 2_655 .
O3 Eu1 S1 O7 7.37(16) 2_655 .
O4 Eu1 S1 O7 163.71(16) 2 .
O1 Eu1 S1 O7 -63.33(16) . .
O6 Eu1 S1 O7 -74.1(2) 4_576 .
N1 Eu1 S1 O7 -126.31(16) . .
O5 Eu1 S1 O7 169.5(2) . .
O8 Eu1 S1 O7 85.95(19) 4_576 .
S1 Eu1 S1 O7 59.4(4) 4_576 .
O2 Eu1 S1 O6 -0.66(19) 2_655 .
O3 Eu1 S1 O6 -77.56(18) 2_655 .
O4 Eu1 S1 O6 78.79(19) 2 .
O1 Eu1 S1 O6 -148.26(18) . .
O6 Eu1 S1 O6 -159.0(3) 4_576 .
O7 Eu1 S1 O6 -84.9(2) . .
N1 Eu1 S1 O6 148.77(19) . .
O5 Eu1 S1 O6 84.6(2) . .
O8 Eu1 S1 O6 1.0(2) 4_576 .
S1 Eu1 S1 O6 -25.5(4) 4_576 .
O2 Eu1 S1 O5 -85.25(16) 2_655 .
O3 Eu1 S1 O5 -162.15(16) 2_655 .
O4 Eu1 S1 O5 -5.80(16) 2 .
O1 Eu1 S1 O5 127.15(16) . .
O6 Eu1 S1 O5 116.4(2) 4_576 .
O7 Eu1 S1 O5 -169.5(2) . .
N1 Eu1 S1 O5 64.18(16) . .
O8 Eu1 S1 O5 -83.56(19) 4_576 .
S1 Eu1 S1 O5 -110.1(4) 4_576 .
O2 Eu1 S1 Eu1 -94.8(8) 2_655 4_575
O3 Eu1 S1 Eu1 -171.7(8) 2_655 4_575
O4 Eu1 S1 Eu1 -15.3(8) 2 4_575
O1 Eu1 S1 Eu1 117.6(8) . 4_575
O6 Eu1 S1 Eu1 106.9(8) 4_576 4_575
O7 Eu1 S1 Eu1 -179(100) . 4_575
N1 Eu1 S1 Eu1 54.7(8) . 4_575
O5 Eu1 S1 Eu1 -9.5(7) . 4_575
O8 Eu1 S1 Eu1 -93.1(8) 4_576 4_575
S1 Eu1 S1 Eu1 -119.6(8) 4_576 4_575
O7 S1 O8 Eu1 -126.58(15) . 4_575
O6 S1 O8 Eu1 -5.15(18) . 4_575
O5 S1 O8 Eu1 114.89(15) . 4_575
Eu1 S1 O8 Eu1 176.65(5) . 4_575
O8 S1 O6 Eu1 6.0(2) . 4_575
O7 S1 O6 Eu1 126.79(16) . 4_575
O5 S1 O6 Eu1 -116.51(16) . 4_575
Eu1 S1 O6 Eu1 -176.14(5) . 4_575
O8 S1 O7 Eu1 -114.25(16) . .
O6 S1 O7 Eu1 127.97(15) . .
O5 S1 O7 Eu1 8.87(18) . .
Eu1 S1 O7 Eu1 179.94(5) 4_575 .
O2 Eu1 O7 S1 -89.80(15) 2_655 .
O3 Eu1 O7 S1 -172.42(16) 2_655 .
O4 Eu1 O7 S1 -22.2(2) 2 .
O1 Eu1 O7 S1 114.36(15) . .
O6 Eu1 O7 S1 145.05(13) 4_576 .
N1 Eu1 O7 S1 52.72(15) . .
O5 Eu1 O7 S1 -5.99(12) . .
O8 Eu1 O7 S1 -128.72(14) 4_576 .
S1 Eu1 O7 S1 -170.48(3) 4_576 .
O8 S1 O5 Eu1 113.09(16) . .
O7 S1 O5 Eu1 -8.50(18) . .
O6 S1 O5 Eu1 -129.08(14) . .
Eu1 S1 O5 Eu1 179.44(4) 4_575 .
O2 Eu1 O5 S1 88.78(15) 2_655 .
O3 Eu1 O5 S1 22.17(19) 2_655 .
O4 Eu1 O5 S1 174.48(16) 2 .
O1 Eu1 O5 S1 -56.58(16) . .
O6 Eu1 O5 S1 -130.65(19) 4_576 .
O7 Eu1 O5 S1 5.85(12) . .
N1 Eu1 O5 S1 -108.06(16) . .
O8 Eu1 O5 S1 130.69(14) 4_576 .
S1 Eu1 O5 S1 168.21(4) 4_576 .
O2 Eu1 O1 C1 -166.5(3) 2_655 .
O3 Eu1 O1 C1 163.4(3) 2_655 .
O4 Eu1 O1 C1 20.8(3) 2 .
O6 Eu1 O1 C1 79.7(3) 4_576 .
O7 Eu1 O1 C1 -120.7(3) . .
N1 Eu1 O1 C1 -18.4(3) . .
O5 Eu1 O1 C1 -72.7(3) . .
O8 Eu1 O1 C1 101.7(3) 4_576 .
S1 Eu1 O1 C1 -95.9(3) . .
S1 Eu1 O1 C1 88.8(3) 4_576 .
Eu1 O1 C1 O2 -156.9(3) . .
Eu1 O1 C1 C2 20.3(4) . .
Eu1 O2 C1 O1 -138.0(4) 2_645 .
Eu1 O2 C1 C2 44.9(6) 2_645 .
O2 Eu1 N1 C3 -34.0(5) 2_655 .
O3 Eu1 N1 C3 177.2(3) 2_655 .
O4 Eu1 N1 C3 25.0(4) 2 .
O1 Eu1 N1 C3 174.8(4) . .
O6 Eu1 N1 C3 108.5(4) 4_576 .
O7 Eu1 N1 C3 -110.8(4) . .
O5 Eu1 N1 C3 -61.6(4) . .
O8 Eu1 N1 C3 70.4(4) 4_576 .
S1 Eu1 N1 C3 -88.9(4) . .
S1 Eu1 N1 C3 90.6(4) 4_576 .
O2 Eu1 N1 C2 164.3(2) 2_655 .
O3 Eu1 N1 C2 15.5(3) 2_655 .
O4 Eu1 N1 C2 -136.7(3) 2 .
O1 Eu1 N1 C2 13.1(2) . .
O6 Eu1 N1 C2 -53.2(3) 4_576 .
O7 Eu1 N1 C2 87.5(3) . .
O5 Eu1 N1 C2 136.6(3) . .
O8 Eu1 N1 C2 -91.3(3) 4_576 .
S1 Eu1 N1 C2 109.4(3) . .
S1 Eu1 N1 C2 -71.2(3) 4_576 .
C2 N1 C3 N2 2.4(4) . .
Eu1 N1 C3 N2 -160.6(3) . .
C3 N1 C2 C4 -2.3(4) . .
Eu1 N1 C2 C4 164.7(2) . .
C3 N1 C2 C1 -176.6(3) . .
Eu1 N1 C2 C1 -9.6(4) . .
O1 C1 C2 C4 -178.2(4) . .
O2 C1 C2 C4 -0.9(6) . .
O1 C1 C2 N1 -5.6(5) . .
O2 C1 C2 N1 171.7(3) . .
N1 C3 N2 C4 -1.7(5) . .
C3 N2 C4 C2 0.2(4) . .
C3 N2 C4 C5 174.2(4) . .
N1 C2 C4 N2 1.3(4) . .
C1 C2 C4 N2 174.2(4) . .
N1 C2 C4 C5 -171.6(4) . .
C1 C2 C4 C5 1.3(8) . .
N2 C4 C5 O3 144.7(4) . .
C2 C4 C5 O3 -43.4(6) . .
N2 C4 C5 O4 -37.2(5) . .
C2 C4 C5 O4 134.8(5) . .
O4 C5 O3 Eu1 -108.9(5) . 2_645
C4 C5 O3 Eu1 69.1(5) . 2_645
O3 C5 O4 Eu1 -116.7(11) . 2_545
C4 C5 O4 Eu1 65.3(13) . 2_545
C6 N3 C7 C6 -56.7(5) . 3_777
C7 N3 C6 C7 57.3(5) . 3_777
